data_1524249
loop_
_publ_author_name
'Debray, D.'
'Sougi, M.'
'Meriel, P.'

_publ_section_title
;
 Magnetic structures of Ce Zn2 and Tb Zn2
;
_journal_name_full 'Journal of Chemical Physics'
_journal_page_first 4325
_journal_page_last 4328
_journal_volume 56
_journal_year 1972
_chemical_formula_sum 'Ce Zn2'
_space_group_IT_number 74
_symmetry_space_group_name_Hall '-I 2b 2'
_symmetry_space_group_name_H-M 'I m m a'
_cell_angle_alpha 90
_cell_angle_beta 90
_cell_angle_gamma 90
_cell_formula_units_Z 4
_cell_length_a 4.639
_cell_length_b 7.552
_cell_length_c 7.51
_cell_volume 263.103
_citation_journal_id_ASTM JCPSA6
_cod_data_source_file Debray_JCPSA6_1972_900.cif
_cod_data_source_block Ce1Zn2
_cod_original_cell_volume 263.1033
_cod_original_formula_sum 'Ce1 Zn2'
_cod_database_code 1524249

loop_
_symmetry_equiv_pos_as_xyz
x,y,z
-x,-y+1/2,z
x,-y,-z
-x,y+1/2,-z
-x,-y,-z
x,y-1/2,-z
-x,y,z
x,-y-1/2,z
x+1/2,y+1/2,z+1/2
-x+1/2,-y+1,z+1/2
x+1/2,-y+1/2,-z+1/2
-x+1/2,y+1,-z+1/2
-x+1/2,-y+1/2,-z+1/2
x+1/2,y,-z+1/2
-x+1/2,y+1/2,z+1/2
x+1/2,-y,z+1/2

loop_
_atom_site_label
_atom_site_type_symbol
_atom_site_fract_x
_atom_site_fract_y
_atom_site_fract_z
_atom_site_occupancy
_atom_site_U_iso_or_equiv
Zn1 Zn 0 0.058 0.16 1 0.0
Ce1 Ce 0 0.25 0.536 1 0.0
